data_2200560
loop_
_publ_author_name
'Mahmoudkhani, Amir H.'
'Langer, Vratislav'
'Casari, Barbara M.'

_publ_section_title
;
 Two-dimensional network of C--H&#x00B7;&#x00B7;&#x00B7;Cl--Co hydrogen
 bonds in the structure of 1,1,4,4-tetraisopropylpiperazinium
 tetrachlorocobaltate(II)
;
_journal_issue 9
_journal_name_full 'Acta Crystallographica Section E'
_journal_page_first m393
_journal_page_last m395
_journal_paper_doi 10.1107/S1600536801012843
_journal_volume 57
_journal_year 2001
_chemical_formula_iupac '(C16 H36 N2) [Co Cl4]'
_chemical_formula_moiety 'C16 H36 N2 2+, CoCl4 2-'
_chemical_formula_sum 'C16 H36 Cl4 Co N2'
_chemical_formula_weight 457.20
_chemical_name_systematic
;
1,1,4,4-tetra(isopropyl)piperazinium tetrachlorocobaltate(II)
;
_space_group_IT_number 14
_symmetry_cell_setting monoclinic
_symmetry_space_group_name_Hall '-P 2yn'
_symmetry_space_group_name_H-M 'P 1 21/n 1'
_audit_creation_method SHELXTL
_cell_angle_alpha 90.00
_cell_angle_beta 94.6400(10)
_cell_angle_gamma 90.00
_cell_formula_units_Z 4
_cell_length_a 7.1245(3)
_cell_length_b 17.1830(7)
_cell_length_c 17.3367(7)
_cell_measurement_reflns_used 5489
_cell_measurement_temperature 183(2)
_cell_measurement_theta_max 32
_cell_measurement_theta_min 1
_cell_volume 2115.41(15)
_computing_cell_refinement 'SAINT (Siemens, 1995)'
_computing_data_collection 'SMART (Siemens, 1995)'
_computing_data_reduction 'SAINT and SADABS (Sheldrick, 2001)'
_computing_molecular_graphics 'DIAMOND (Brandenburg, 2000)'
_computing_structure_refinement SHELXTL
_computing_structure_solution 'SHELXTL (Bruker, 2001)'
_diffrn_ambient_temperature 183(2)
_diffrn_measured_fraction_theta_full .941
_diffrn_measured_fraction_theta_max .941
_diffrn_measurement_device_type 'Siemens SMART CCD'
_diffrn_measurement_method \w
_diffrn_radiation_monochromator graphite
_diffrn_radiation_source 'fine-focus sealed tube'
_diffrn_radiation_type MoK\a
_diffrn_radiation_wavelength .71073
_diffrn_reflns_av_R_equivalents .0521
_diffrn_reflns_av_sigmaI/netI .0569
_diffrn_reflns_limit_h_max 10
_diffrn_reflns_limit_h_min -10
_diffrn_reflns_limit_k_max 24
_diffrn_reflns_limit_k_min -26
_diffrn_reflns_limit_l_max 25
_diffrn_reflns_limit_l_min -25
_diffrn_reflns_number 24763
_diffrn_reflns_theta_full 32.81
_diffrn_reflns_theta_max 32.81
_diffrn_reflns_theta_min 1.67
_diffrn_standards_decay_% 0
_diffrn_standards_interval_count 0
_diffrn_standards_interval_time 0
_diffrn_standards_number 0
_exptl_absorpt_coefficient_mu 1.318
_exptl_absorpt_correction_T_max .9492
_exptl_absorpt_correction_T_min .5053
_exptl_absorpt_correction_type multi-scan
_exptl_absorpt_process_details '(SADABS; Sheldrick, 2001)'
_exptl_crystal_colour blue
_exptl_crystal_density_diffrn 1.436
_exptl_crystal_density_method 'not measured'
_exptl_crystal_description plate
_exptl_crystal_F_000 964
_exptl_crystal_size_max .60
_exptl_crystal_size_mid .50
_exptl_crystal_size_min .04
_refine_diff_density_max .918
_refine_diff_density_min -1.076
_refine_ls_extinction_method none
_refine_ls_goodness_of_fit_ref .987
_refine_ls_hydrogen_treatment constr
_refine_ls_matrix_type full
_refine_ls_number_parameters 252
_refine_ls_number_reflns 7391
_refine_ls_number_restraints 0
_refine_ls_restrained_S_all .987
_refine_ls_R_factor_all .0835
_refine_ls_R_factor_gt .0482
_refine_ls_shift/su_max .001
_refine_ls_shift/su_mean .000
_refine_ls_structure_factor_coef Fsqd
_refine_ls_weighting_details 'calc w = 1/[\s^2^(Fo^2^)+(0.0728P)^2^P] where P = (Fo^2^+2Fc^2^)/3'
_refine_ls_weighting_scheme calc
_refine_ls_wR_factor_ref .1294
_reflns_number_gt 4998
_reflns_number_total 7391
_reflns_threshold_expression I>2\s(I)
_cod_data_source_file wn6042.cif
_cod_data_source_block I
_cod_depositor_comments
;
The following automatic conversions were performed:
'_symmetry_cell_setting' value 'Monoclinic' changed to 'monoclinic'
according to '/home/saulius/struct/CIF-dictionaries/cif_core.dic'
dictionary named 'cif_core.dic' version 2.4.1 from 2010-06-29.

Automatic conversion script
Id: cif_fix_enum 1527 2010-12-29 10:47:43Z saulius 

The following automatic conversions were performed:

'_symmetry_cell_setting' value 'Monoclinic' changed to 'monoclinic'
according to /home/saulius/struct/CIF-dictionaries/cif_core.dic
dictionary named 'cif_core.dic' version 2.4.1 from 2010-06-29.

Automatic conversion script
Id: cif_fix_values 1715 2011-07-08 13:25:40Z adriana 
;
_cod_original_sg_symbol_H-M 'P 21/n'
_cod_database_code 2200560
_cod_database_fobs_code 2200560

loop_
_symmetry_equiv_pos_as_xyz
'x, y, z'
'-x+1/2, y+1/2, -z+1/2'
'-x, -y, -z'
'x-1/2, -y-1/2, z-1/2'

loop_
_atom_site_label
_atom_site_fract_x
_atom_site_fract_y
_atom_site_fract_z
_atom_site_U_iso_or_equiv
_atom_site_adp_type
_atom_site_calc_flag
_atom_site_refinement_flags
_atom_site_occupancy
_atom_site_disorder_assembly
_atom_site_disorder_group
_atom_site_type_symbol
Co1 .34051(4) .867580(16) .221751(16) .01777(8) Uani d . 1 . . Co
Cl1 .19347(8) .98156(3) .18424(3) .02645(13) Uani d . 1 . . Cl
Cl2 .60844(8) .86655(3) .15938(4) .02959(14) Uani d . 1 . . Cl
Cl3 .18439(8) .75342(3) .19574(3) .02979(14) Uani d . 1 . . Cl
Cl4 .41649(8) .86937(3) .35253(3) .02717(13) Uani d . 1 . . Cl
N1 .7340(2) 1.13133(9) .14845(10) .0154(3) Uani d . 1 . . N
N2 .7753(2) 1.10352(9) .32423(10) .0150(3) Uani d . 1 . . N
C3 .8255(3) 1.17883(11) .28536(11) .0167(4) Uani d . 1 . . C
H3A .9298 1.2041 .3172 .020(6) Uiso calc R 1 . . H
H3B .7154 1.2141 .2839 .016(6) Uiso calc R 1 . . H
C1 .6866(3) 1.05525(11) .18729(11) .0172(4) Uani d . 1 . . C
H1A .7981 1.0207 .1888 .013(5) Uiso calc R 1 . . H
H1B .5834 1.0293 .1553 .019(6) Uiso calc R 1 . . H
C24 .6724(3) 1.12646(12) .39734(12) .0193(4) Uani d . 1 . . C
H24 .5495 1.1496 .3769 .041(8) Uiso calc R 1 . . H
C13 .5549(3) 1.18336(12) .13826(12) .0195(4) Uani d . 1 . . C
H13 .4948 1.1791 .1883 .019(6) Uiso calc R 1 . . H
C2 .6277(3) 1.06464(12) .26899(11) .0162(4) Uani d . 1 . . C
H2A .5106 1.0958 .2671 .020(6) Uiso calc R 1 . . H
H2B .5990 1.0126 .2896 .019(6) Uiso calc R 1 . . H
C26 .6219(3) 1.05716(13) .44540(13) .0239(5) Uani d . 1 . . C
H26A .7363 1.0360 .4728 .021(6) Uiso calc R 1 . . H
H26B .5624 1.0171 .4115 .029(7) Uiso calc R 1 . . H
H26C .5342 1.0735 .4830 .044(8) Uiso calc R 1 . . H
C21 .9530(3) 1.05105(12) .33717(12) .0194(4) Uani d . 1 . . C
H21 1.0172 1.0544 .2881 .024(6) Uiso calc R 1 . . H
C11 .4082(3) 1.15292(14) .07670(14) .0273(5) Uani d . 1 . . C
H11A .2890 1.1805 .0807 .050(9) Uiso calc R 1 . . H
H11B .3893 1.0971 .0845 .037(8) Uiso calc R 1 . . H
H11C .4522 1.1616 .0253 .038(8) Uiso calc R 1 . . H
C14 .8736(3) 1.17987(14) .02430(13) .0277(5) Uani d . 1 . . C
H14A .9611 1.1649 -.0139 .030(7) Uiso calc R 1 . . H
H14B .9301 1.2213 .0574 .034(7) Uiso calc R 1 . . H
H14C .7558 1.1987 -.0024 .024(7) Uiso calc R 1 . . H
C16 .8329(3) 1.10958(13) .07380(12) .0208(4) Uani d . 1 . . C
H16 .9591 1.0885 .0928 .021(6) Uiso calc R 1 . . H
C23 1.0962(3) 1.08064(15) .40022(15) .0321(5) Uani d . 1 . . C
H23A 1.0491 1.0714 .4510 .038(8) Uiso calc R 1 . . H
H23B 1.1160 1.1366 .3932 .050(10) Uiso calc R 1 . . H
H23C 1.2157 1.0530 .3971 .051(9) Uiso calc R 1 . . H
C4 .8837(3) 1.16894(11) .20386(11) .0166(4) Uani d . 1 . . C
H4A .9150 1.2207 .1833 .019(6) Uiso calc R 1 . . H
H4B .9992 1.1367 .2057 .024(7) Uiso calc R 1 . . H
C12 .5921(3) 1.26985(12) .12786(14) .0270(5) Uani d . 1 . . C
H12A .6473 1.2783 .0785 .019(6) Uiso calc R 1 . . H
H12B .6798 1.2883 .1704 .043(8) Uiso calc R 1 . . H
H12C .4734 1.2986 .1279 .045(8) Uiso calc R 1 . . H
C15 .7382(4) 1.04495(14) .02480(13) .0295(5) Uani d . 1 . . C
H15A .6163 1.0633 .0015 .049(9) Uiso calc R 1 . . H
H15B .7189 .9996 .0575 .042(8) Uiso calc R 1 . . H
H15C .8185 1.0303 -.0162 .047(9) Uiso calc R 1 . . H
C22 .9133(3) .96463(13) .34826(14) .0267(5) Uani d . 1 . . C
H22A 1.0326 .9360 .3538 .041(8) Uiso calc R 1 . . H
H22B .8358 .9450 .3032 .043(9) Uiso calc R 1 . . H
H22C .8461 .9575 .3949 .034(7) Uiso calc R 1 . . H
C25 .7697(4) 1.18917(14) .44820(14) .0309(5) Uani d . 1 . . C
H25A .6876 1.2048 .4882 .060(10) Uiso calc R 1 . . H
H25B .7960 1.2344 .4163 .077(12) Uiso calc R 1 . . H
H25C .8882 1.1687 .4728 .045(9) Uiso calc R 1 . . H

loop_
_atom_site_aniso_label
_atom_site_aniso_U_11
_atom_site_aniso_U_22
_atom_site_aniso_U_33
_atom_site_aniso_U_12
_atom_site_aniso_U_13
_atom_site_aniso_U_23
Co1 .02212(15) .01060(13) .02071(15) -.00007(10) .00251(10) -.00061(10)
Cl1 .0319(3) .0205(3) .0278(3) .0100(2) .0072(2) .0048(2)
Cl2 .0330(3) .0123(2) .0460(3) .0011(2) .0187(3) .0005(2)
Cl3 .0310(3) .0211(3) .0377(3) -.0098(2) .0053(2) -.0066(2)
Cl4 .0338(3) .0254(3) .0218(3) .0008(2) -.0011(2) -.0015(2)
N1 .0200(8) .0099(7) .0161(8) .0000(6) .0008(6) .0017(6)
N2 .0198(8) .0084(7) .0168(8) -.0013(6) .0007(6) .0001(6)
C3 .0245(10) .0076(8) .0174(9) -.0022(7) -.0009(7) .0010(7)
C1 .0243(10) .0091(8) .0178(9) -.0020(7) -.0004(8) .0010(7)
C24 .0258(10) .0148(9) .0177(9) .0031(8) .0045(8) -.0008(7)
C13 .0209(10) .0145(9) .0229(10) .0013(8) -.0001(8) .0024(8)
C2 .0198(9) .0121(9) .0164(9) -.0032(7) -.0013(7) -.0004(7)
C26 .0317(12) .0187(10) .0225(11) -.0040(9) .0089(9) .0009(8)
C21 .0202(10) .0145(9) .0234(10) .0048(7) .0011(8) .0040(8)
C11 .0274(11) .0222(11) .0308(12) -.0010(9) -.0071(9) .0058(9)
C14 .0341(13) .0286(12) .0211(11) -.0044(10) .0060(9) .0052(9)
C16 .0265(11) .0194(10) .0170(10) .0021(8) .0051(8) -.0002(8)
C23 .0276(12) .0280(13) .0386(14) -.0020(10) -.0097(10) .0094(11)
C4 .0193(9) .0124(9) .0177(9) -.0026(7) -.0007(7) .0014(7)
C12 .0309(12) .0137(10) .0354(13) .0028(9) -.0036(10) .0037(9)
C15 .0438(14) .0236(12) .0216(11) -.0023(10) .0055(10) -.0047(9)
C22 .0321(12) .0132(10) .0352(13) .0054(9) .0048(10) .0059(9)
C25 .0502(15) .0189(11) .0246(11) -.0088(10) .0088(11) -.0063(9)

loop_
_atom_type_symbol
_atom_type_description
_atom_type_scat_dispersion_real
_atom_type_scat_dispersion_imag
_atom_type_scat_source
C C .0033 .0016 'International Tables Vol C Tables 4.2.6.8 and 6.1.1.4'
H H .0000 .0000 'International Tables Vol C Tables 4.2.6.8 and 6.1.1.4'
N N .0061 .0033 'International Tables Vol C Tables 4.2.6.8 and 6.1.1.4'
Cl Cl .1484 .1585 'International Tables Vol C Tables 4.2.6.8 and 6.1.1.4'
Co Co .3494 .9721 'International Tables Vol C Tables 4.2.6.8 and 6.1.1.4'

loop_
_geom_angle_atom_site_label_1
_geom_angle_atom_site_label_2
_geom_angle_atom_site_label_3
_geom_angle
_geom_angle_publ_flag
Cl2 Co1 Cl1 104.74(2) yes
Cl2 Co1 Cl3 108.33(2) yes
Cl2 Co1 Cl4 109.37(3) yes
Cl3 Co1 Cl1 118.33(3) yes
Cl3 Co1 Cl4 106.25(2) yes
Cl4 Co1 Cl1 109.63(2) yes
C4 N1 C1 104.79(15) ?
C4 N1 C13 110.74(15) ?
C1 N1 C13 109.55(15) ?
C4 N1 C16 106.49(15) ?
C1 N1 C16 106.93(15) ?
C13 N1 C16 117.53(15) ?
C3 N2 C2 105.76(15) ?
C3 N2 C24 106.73(14) ?
C2 N2 C24 106.01(15) ?
C3 N2 C21 109.90(15) ?
C2 N2 C21 110.48(15) ?
C24 N2 C21 117.27(16) ?
N2 C3 C4 114.30(16) ?
N2 C3 H3A 108.7 ?
C4 C3 H3A 108.7 ?
N2 C3 H3B 108.7 ?
C4 C3 H3B 108.7 ?
H3A C3 H3B 107.6 ?
N1 C1 C2 114.19(16) ?
N1 C1 H1A 108.7 ?
C2 C1 H1A 108.7 ?
N1 C1 H1B 108.7 ?
C2 C1 H1B 108.7 ?
H1A C1 H1B 107.6 ?
C26 C24 C25 110.81(19) ?
C26 C24 N2 113.30(16) ?
C25 C24 N2 115.20(17) ?
C26 C24 H24 105.5 ?
C25 C24 H24 105.5 ?
N2 C24 H24 105.5 ?
C12 C13 C11 111.60(18) ?
C12 C13 N1 115.14(17) ?
C11 C13 N1 113.05(17) ?
C12 C13 H13 105.3 ?
C11 C13 H13 105.3 ?
N1 C13 H13 105.3 ?
N2 C2 C1 113.92(15) ?
N2 C2 H2A 108.8 ?
C1 C2 H2A 108.8 ?
N2 C2 H2B 108.8 ?
C1 C2 H2B 108.8 ?
H2A C2 H2B 107.7 ?
C24 C26 H26A 109.5 ?
C24 C26 H26B 109.5 ?
H26A C26 H26B 109.5 ?
C24 C26 H26C 109.5 ?
H26A C26 H26C 109.5 ?
H26B C26 H26C 109.5 ?
C23 C21 C22 110.79(18) ?
C23 C21 N2 113.61(18) ?
C22 C21 N2 115.14(17) ?
C23 C21 H21 105.4 ?
C22 C21 H21 105.4 ?
N2 C21 H21 105.4 ?
C13 C11 H11A 109.5 ?
C13 C11 H11B 109.5 ?
H11A C11 H11B 109.5 ?
C13 C11 H11C 109.5 ?
H11A C11 H11C 109.5 ?
H11B C11 H11C 109.5 ?
C16 C14 H14A 109.5 ?
C16 C14 H14B 109.5 ?
H14A C14 H14B 109.5 ?
C16 C14 H14C 109.5 ?
H14A C14 H14C 109.5 ?
H14B C14 H14C 109.5 ?
C14 C16 C15 111.10(19) ?
C14 C16 N1 113.25(17) ?
C15 C16 N1 115.22(18) ?
C14 C16 H16 105.4 ?
C15 C16 H16 105.4 ?
N1 C16 H16 105.4 ?
C21 C23 H23A 109.5 ?
C21 C23 H23B 109.5 ?
H23A C23 H23B 109.5 ?
C21 C23 H23C 109.5 ?
H23A C23 H23C 109.5 ?
H23B C23 H23C 109.5 ?
N1 C4 C3 113.97(16) ?
N1 C4 H4A 108.8 ?
C3 C4 H4A 108.8 ?
N1 C4 H4B 108.8 ?
C3 C4 H4B 108.8 ?
H4A C4 H4B 107.7 ?
C13 C12 H12A 109.5 ?
C13 C12 H12B 109.5 ?
H12A C12 H12B 109.5 ?
C13 C12 H12C 109.5 ?
H12A C12 H12C 109.5 ?
H12B C12 H12C 109.5 ?
C16 C15 H15A 109.5 ?
C16 C15 H15B 109.5 ?
H15A C15 H15B 109.5 ?
C16 C15 H15C 109.5 ?
H15A C15 H15C 109.5 ?
H15B C15 H15C 109.5 ?
C21 C22 H22A 109.5 ?
C21 C22 H22B 109.5 ?
H22A C22 H22B 109.5 ?
C21 C22 H22C 109.5 ?
H22A C22 H22C 109.5 ?
H22B C22 H22C 109.5 ?
C24 C25 H25A 109.5 ?
C24 C25 H25B 109.5 ?
H25A C25 H25B 109.5 ?
C24 C25 H25C 109.5 ?
H25A C25 H25C 109.5 ?
H25B C25 H25C 109.5 ?

loop_
_geom_bond_atom_site_label_1
_geom_bond_atom_site_label_2
_geom_bond_site_symmetry_2
_geom_bond_distance
_geom_bond_publ_flag
Co1 Cl1 . 2.2904(6) yes
Co1 Cl2 . 2.2688(6) yes
Co1 Cl3 . 2.2819(6) yes
Co1 Cl4 . 2.2883(6) yes
N1 C4 . 1.520(3) ?
N1 C1 . 1.521(2) ?
N1 C13 . 1.557(3) ?
N1 C16 . 1.568(3) ?
N2 C3 . 1.515(2) ?
N2 C2 . 1.519(3) ?
N2 C24 . 1.565(3) ?
N2 C21 . 1.556(3) ?
C3 C4 . 1.514(3) ?
C3 H3A . .9900 ?
C3 H3B . .9900 ?
C1 C2 . 1.518(3) ?
C1 H1A . .9900 ?
C1 H1B . .9900 ?
C24 C26 . 1.513(3) ?
C24 C25 . 1.523(3) ?
C24 H24 . 1.0000 ?
C13 C12 . 1.523(3) ?
C13 C11 . 1.525(3) ?
C13 H13 . 1.0000 ?
C2 H2A . .9900 ?
C2 H2B . .9900 ?
C26 H26A . .9800 ?
C26 H26B . .9800 ?
C26 H26C . .9800 ?
C21 C23 . 1.521(3) ?
C21 C22 . 1.527(3) ?
C21 H21 . 1.0000 ?
C11 H11A . .9800 ?
C11 H11B . .9800 ?
C11 H11C . .9800 ?
C14 C16 . 1.523(3) ?
C14 H14A . .9800 ?
C14 H14B . .9800 ?
C14 H14C . .9800 ?
C16 C15 . 1.522(3) ?
C16 H16 . 1.0000 ?
C23 H23A . .9800 ?
C23 H23B . .9800 ?
C23 H23C . .9800 ?
C4 H4A . .9900 ?
C4 H4B . .9900 ?
C12 H12A . .9800 ?
C12 H12B . .9800 ?
C12 H12C . .9800 ?
C15 H15A . .9800 ?
C15 H15B . .9800 ?
C15 H15C . .9800 ?
C22 H22A . .9800 ?
C22 H22B . .9800 ?
C22 H22C . .9800 ?
C25 H25A . .9800 ?
C25 H25B . .9800 ?
C25 H25C . .9800 ?

loop_
_geom_hbond_atom_site_label_D
_geom_hbond_atom_site_label_H
_geom_hbond_atom_site_label_A
_geom_hbond_site_symmetry_A
_geom_hbond_distance_DH
_geom_hbond_distance_HA
_geom_hbond_distance_DA
_geom_hbond_angle_DHA
C1 H1B Cl2 . .99 2.80 3.319(2) 113.1
C13 H13 Cl3 2 1.00 2.78 3.665(2) 148.0
C21 H21 Cl1 1_655 1.00 2.60 3.482(2) 147.3
C24 H24 Cl3 2 1.00 2.68 3.628(2) 157.4
C25 H25B Cl2 2_655 .98 2.74 3.713(2) 174.0
